data_2105023
loop_
_publ_author_name
'Joseph, Sumy'
'Sathishkumar, Ranganathan'
'Mahapatra, Sudarshan'
'Desiraju, Gautam R.'

_publ_section_title
;
 Crystal packing and melting temperatures of small oxalate esters: the
 role of C---H&#x00B7;&#x00B7;&#x00B7;O hydrogen bonding
;
_journal_issue 6
_journal_name_full 'Acta Crystallographica Section B'
_journal_page_first 525
_journal_page_last 534
_journal_paper_doi 10.1107/S0108768111037487
_journal_volume 67
_journal_year 2011
_chemical_formula_moiety 'C6 H10 O4'
_chemical_formula_sum 'C6 H10 O4'
_chemical_formula_weight 146.14
_chemical_name_common 'Diethyl oxalate'
_chemical_name_systematic ?
_space_group_IT_number 14
_symmetry_cell_setting monoclinic
_symmetry_space_group_name_Hall '-P 2ybc'
_symmetry_space_group_name_H-M 'P 1 21/c 1'
_atom_sites_solution_hydrogens geom
_atom_sites_solution_primary direct
_atom_sites_solution_secondary difmap
_cell_angle_alpha 90
_cell_angle_beta 105.525(6)
_cell_angle_gamma 90
_cell_formula_units_Z 4
_cell_length_a 11.734(4)
_cell_length_b 4.3096(15)
_cell_length_c 15.276(5)
_cell_measurement_reflns_used 749
_cell_measurement_temperature 170
_cell_measurement_theta_max 47.55
_cell_measurement_theta_min 5.74
_cell_volume 744.3(4)
_computing_cell_refinement 'Bruker SMART V5.628, (Bruker, 2004)'
_computing_data_collection 'Bruker SMART V5.628, (Bruker, 2004)'
_computing_data_reduction 'Bruker SAINT V6.45a, (Bruker, 2004)'
_computing_molecular_graphics 'Ortep-3 for Windows (Farrugia, 1997) and CAMERON (Watkin et al., 1993)'
_computing_publication_material 'PLATON (Spek, 2003)'
_computing_structure_refinement 'SHELXL-97 (Sheldrick, 1997)'
_computing_structure_solution 'SHELXTL V6.14 (Bruker, 2000)'
_diffrn_ambient_temperature 170
_diffrn_measured_fraction_theta_full 1.000
_diffrn_measured_fraction_theta_max 1.000
_diffrn_measurement_device_type 'Bruker SMART CCD area detector'
_diffrn_measurement_method '\f and \w scans'
_diffrn_radiation_monochromator graphite
_diffrn_radiation_source 'fine-focus sealed tube'
_diffrn_radiation_type MoK\a
_diffrn_radiation_wavelength 0.71073
_diffrn_reflns_av_R_equivalents 0.0703
_diffrn_reflns_av_sigmaI/netI 0.0484
_diffrn_reflns_limit_h_max 14
_diffrn_reflns_limit_h_min -14
_diffrn_reflns_limit_k_max 5
_diffrn_reflns_limit_k_min -5
_diffrn_reflns_limit_l_max 18
_diffrn_reflns_limit_l_min -18
_diffrn_reflns_number 6823
_diffrn_reflns_reduction_process
;
;
_diffrn_reflns_theta_full 25.42
_diffrn_reflns_theta_max 25.42
_diffrn_reflns_theta_min 1.80
_exptl_absorpt_coefficient_mu 0.110
_exptl_absorpt_correction_type none
_exptl_crystal_colour colourless
_exptl_crystal_density_diffrn 1.304
_exptl_crystal_density_method 'Not Measured'
_exptl_crystal_description block
_exptl_crystal_F_000 312
_exptl_crystal_size_max 0.500
_exptl_crystal_size_mid 0.500
_exptl_crystal_size_min 0.350
_refine_diff_density_max 0.175
_refine_diff_density_min -0.197
_refine_ls_extinction_method none
_refine_ls_goodness_of_fit_ref 1.061
_refine_ls_hydrogen_treatment mixed
_refine_ls_matrix_type full
_refine_ls_number_parameters 131
_refine_ls_number_reflns 1373
_refine_ls_number_restraints 0
_refine_ls_restrained_S_all 1.061
_refine_ls_R_factor_all 0.1098
_refine_ls_R_factor_gt 0.0508
_refine_ls_shift/su_max 0.000
_refine_ls_shift/su_mean 0.000
_refine_ls_structure_factor_coef Fsqd
_refine_ls_weighting_details 'calc w=1/[\s^2^(Fo^2^)+(0.0545P)^2^+0.0265P] where P=(Fo^2^+2Fc^2^)/3'
_refine_ls_weighting_scheme calc
_refine_ls_wR_factor_gt 0.1022
_refine_ls_wR_factor_ref 0.1281
_reflns_number_gt 757
_reflns_number_total 1373
_reflns_threshold_expression >2\s(i)
_cod_data_source_file og5050.cif
_cod_data_source_block DEO170
_cod_depositor_comments
;
The following automatic conversions were performed:

'_symmetry_cell_setting' value 'Monoclinic' changed to 'monoclinic'
according to /home/saulius/struct/CIF-dictionaries/cif_core.dic
dictionary named 'cif_core.dic' version 2.4.1 from 2010-06-29.

Automatic conversion script
Id: cif_fix_values 1715 2011-07-08 13:25:40Z adriana 
;
_cod_original_sg_symbol_H-M 'P 21/c'
_cod_database_code 2105023
_cod_database_fobs_code 2105023

loop_
_symmetry_equiv_pos_site_id
_symmetry_equiv_pos_as_xyz
1 x,y,z
2 -x,1/2+y,1/2-z
3 -x,-y,-z
4 x,1/2-y,1/2+z

loop_
_atom_site_aniso_label
_atom_site_aniso_U_11
_atom_site_aniso_U_22
_atom_site_aniso_U_33
_atom_site_aniso_U_12
_atom_site_aniso_U_13
_atom_site_aniso_U_23
O1 0.0371(11) 0.0343(11) 0.0221(10) 0.0053(9) -0.0005(8) -0.0008(8)
O2 0.0381(11) 0.0365(11) 0.0243(10) 0.0035(9) 0.0004(8) 0.0016(8)
O3 0.0449(13) 0.0536(14) 0.0326(13) 0.0163(10) 0.0053(11) -0.0049(10)
O4 0.0452(15) 0.0613(15) 0.0321(14) 0.0201(10) 0.0063(12) -0.0005(9)
C1 0.061(2) 0.047(2) 0.031(2) 0.002(2) 0.0006(18) 0.0006(16)
C2 0.043(2) 0.0369(19) 0.031(2) 0.0044(14) 0.0013(16) 0.0048(12)
C3 0.0261(14) 0.0310(15) 0.0267(15) -0.0046(13) 0.0042(12) -0.0059(12)
C4 0.0289(15) 0.0322(16) 0.0262(15) -0.0048(13) 0.0060(12) -0.0028(12)
C5 0.037(2) 0.0342(19) 0.031(2) 0.0025(13) -0.0021(16) 0.0076(12)
C6 0.065(3) 0.048(2) 0.0290(19) -0.002(2) -0.0012(17) 0.0042(16)

loop_
_atom_site_type_symbol
_atom_site_label
_atom_site_fract_x
_atom_site_fract_y
_atom_site_fract_z
_atom_site_U_iso_or_equiv
_atom_site_thermal_displace_type
_atom_site_occupancy
O O1 0.30851(15) 0.9188(4) 0.48954(10) 0.0328(6) Uani 1.000
O O2 0.19415(15) 1.0558(4) 0.25811(11) 0.0345(6) Uani 1.000
O O3 0.35192(17) 0.6924(5) 0.37013(13) 0.0447(8) Uani 1.000
O O4 0.13894(18) 1.2487(5) 0.37703(14) 0.0470(8) Uani 1.000
C C1 0.4056(4) 0.8231(9) 0.6464(2) 0.0486(12) Uani 1.000
C C2 0.3969(3) 0.7231(7) 0.5509(2) 0.0386(11) Uani 1.000
C C3 0.2963(2) 0.8712(6) 0.40207(16) 0.0285(8) Uani 1.000
C C4 0.1996(2) 1.0869(6) 0.34521(16) 0.0294(9) Uani 1.000
C C5 0.1054(3) 1.2512(7) 0.1964(2) 0.0362(11) Uani 1.000
C C6 0.1078(4) 1.1749(10) 0.1019(2) 0.0500(14) Uani 1.000
H H1A 0.466(3) 0.689(8) 0.686(2) 0.074(11) Uiso 1.000
H H1B 0.332(3) 0.785(7) 0.660(2) 0.056(11) Uiso 1.000
H H1C 0.434(3) 1.041(8) 0.660(2) 0.058(9) Uiso 1.000
H H2A 0.474(2) 0.754(6) 0.5347(18) 0.041(9) Uiso 1.000
H H2B 0.368(2) 0.508(7) 0.5350(18) 0.051(9) Uiso 1.000
H H5A 0.030(3) 1.203(7) 0.209(2) 0.074(12) Uiso 1.000
H H5B 0.129(3) 1.455(7) 0.214(2) 0.054(9) Uiso 1.000
H H6A 0.177(3) 1.235(8) 0.089(3) 0.093(16) Uiso 1.000
H H6B 0.091(3) 0.949(8) 0.0890(19) 0.066(10) Uiso 1.000
H H6C 0.043(3) 1.298(8) 0.059(2) 0.076(11) Uiso 1.000

loop_
_atom_type_symbol
_atom_type_description
_atom_type_scat_dispersion_real
_atom_type_scat_dispersion_imag
_atom_type_scat_source
O O 0.0106 0.0060 'International Tables Vol C Tables 4.2.6.8 and 6.1.1.4'
H H 0.0000 0.0000 'International Tables Vol C Tables 4.2.6.8 and 6.1.1.4'
C C 0.0033 0.0016 'International Tables Vol C Tables 4.2.6.8 and 6.1.1.4'

loop_
_geom_angle_atom_site_label_1
_geom_angle_atom_site_label_2
_geom_angle_atom_site_label_3
_geom_angle
_geom_angle_publ_flag
C2 O1 C3 115.1(2) yes
C4 O2 C5 115.0(2) yes
O1 C2 C1 108.0(3) yes
O1 C3 O3 126.1(2) yes
O1 C3 C4 109.9(2) yes
O3 C3 C4 124.0(2) yes
O2 C4 O4 126.7(2) yes
O2 C4 C3 109.6(2) yes
O4 C4 C3 123.6(2) yes
O2 C5 C6 107.6(3) yes
C2 C1 H1A 106.2(18) no
C2 C1 H1B 109.4(18) no
C2 C1 H1C 113.9(18) no
H1A C1 H1B 108(3) no
H1A C1 H1C 106(3) no
H1B C1 H1C 113(3) no
O1 C2 H2A 107.2(15) no
O1 C2 H2B 104.1(15) no
C1 C2 H2A 111.7(15) no
C1 C2 H2B 115.8(16) no
H2A C2 H2B 109(2) no
O2 C5 H5A 106.0(18) no
O2 C5 H5B 104(2) no
C6 C5 H5A 113.4(18) no
C6 C5 H5B 113.8(19) no
H5A C5 H5B 111(3) no
C5 C6 H6A 113(3) no
C5 C6 H6B 110.6(17) no
C5 C6 H6C 107.9(19) no
H6A C6 H6B 112(3) no
H6A C6 H6C 106(3) no
H6B C6 H6C 108(3) no

loop_
_geom_bond_atom_site_label_1
_geom_bond_atom_site_label_2
_geom_bond_distance
_geom_bond_publ_flag
O1 C2 1.465(4) yes
O1 C3 1.321(3) yes
O2 C4 1.322(3) yes
O2 C5 1.469(4) yes
O3 C3 1.195(3) yes
O4 C4 1.189(3) yes
C1 C2 1.498(4) no
C3 C4 1.542(4) no
C5 C6 1.488(4) no
C1 H1A 0.99(3) no
C1 H1B 0.96(4) no
C1 H1C 1.00(3) no
C2 H2A 1.01(2) no
C2 H2B 1.00(3) no
C5 H5A 0.98(4) no
C5 H5B 0.94(3) no
C6 H6A 0.92(4) no
C6 H6B 1.00(3) no
C6 H6C 1.01(3) no

loop_
_geom_contact_atom_site_label_1
_geom_contact_atom_site_label_2
_geom_contact_distance
_geom_contact_site_symmetry_2
_geom_contact_publ_flag
O1 O4 2.665(3) . no
O2 O3 2.667(3) . no
O3 C4 3.128(3) 1_545 no
O3 C2 3.383(4) 3_666 no
O3 O2 2.667(3) . no
O3 O4 3.171(3) 1_545 no
O4 C3 3.221(4) 1_565 no
O4 O1 2.665(3) . no
O4 O3 3.171(3) 1_565 no
O1 H6A 2.86(4) 4_575 no
O1 H2B 2.68(3) 1_565 no
O2 H1B 2.88(3) 4_564 no
O2 H5B 2.73(3) 1_545 no
O3 H2B 2.60(3) . no
O3 H2A 2.90(3) 3_666 no
O3 H1C 2.91(4) 3_676 no
O3 H2A 2.55(3) . no
O4 H5A 2.55(3) . no
O4 H5B 2.62(3) . no
O4 H5A 2.85(3) 2_555 no
C2 O3 3.383(4) 3_666 no
C3 O4 3.221(4) 1_545 no
C3 C4 3.597(4) 1_545 no
C4 C3 3.597(4) 1_565 no
C4 O3 3.128(3) 1_565 no
C1 H1A 3.04(3) 2_656 no
C2 H2A 3.05(3) 3_666 no
C3 H2A 3.07(3) 3_676 no
C4 H5A 3.08(3) 2_545 no
H1A C1 3.04(3) 2_646 no
H1A H1C 2.42(4) 2_646 no
H1B O2 2.88(3) 4_565 no
H1C H1A 2.42(4) 2_656 no
H1C O3 2.91(4) 3_676 no
H2A O3 2.55(3) . no
H2A O3 2.90(3) 3_666 no
H2A C2 3.05(3) 3_666 no
H2A C3 3.07(3) 3_676 no
H2A H2A 2.58(4) 3_666 no
H2A H2A 2.52(4) 3_676 no
H2B O1 2.68(3) 1_545 no
H2B O3 2.60(3) . no
H5A O4 2.55(3) . no
H5A O4 2.85(3) 2_545 no
H5A C4 3.08(3) 2_555 no
H5B O2 2.73(3) 1_565 no
H5B O4 2.62(3) . no
H6A O1 2.86(4) 4_574 no
H6C H6C 2.52(5) 3_585 no

loop_
_geom_torsion_atom_site_label_1
_geom_torsion_atom_site_label_2
_geom_torsion_atom_site_label_3
_geom_torsion_atom_site_label_4
_geom_torsion
_geom_torsion_publ_flag
C3 O1 C2 C1 175.9(3) no
C2 O1 C3 O3 -1.9(4) no
C2 O1 C3 C4 179.1(2) no
C5 O2 C4 O4 1.9(4) no
C5 O2 C4 C3 -179.7(2) no
C4 O2 C5 C6 -177.3(3) no
O1 C3 C4 O2 175.1(2) no
O1 C3 C4 O4 -6.4(4) no
O3 C3 C4 O2 -3.9(4) no
O3 C3 C4 O4 174.6(3) no

loop_
_cod_related_entry_id
_cod_related_entry_database
_cod_related_entry_code
1 ChemSpider 6998
